data_4132847
loop_
_publ_author_name
'Sarma, Tridib'
'Kim, Gakhyun'
'Sen, Sajal'
'Cha, Won-Young'
'Duan, Zhiming'
'Moore, Matthew D.'
'Lynch, Vincent M.'
'Zhang, Zhan'
'Kim, Dongho'
'Sessler, Jonathan L.'

_publ_section_title
;
 Proton-Coupled Redox Switching in an Annulated \p-Extended Core-Modified
 Octaphyrin.
;
_journal_issue 38
_journal_name_full 'Journal of the American Chemical Society'
_journal_page_first 12111
_journal_page_last 12119
_journal_paper_doi 10.1021/jacs.8b06938
_journal_volume 140
_journal_year 2018
_chemical_formula_moiety 'C84 H64 N4 S6 2+, 2 Cl 1-, H2 O, 5 C H Cl3, C5 H12'
_chemical_formula_sum 'C94 H83 Cl17 N4 O S6'
_chemical_formula_weight 2079.65
_space_group_crystal_system orthorhombic
_space_group_IT_number 19
_space_group_name_Hall 'P 2ac 2ab'
_space_group_name_H-M_alt 'P 21 21 21'
_atom_sites_solution_hydrogens mixed
_audit_creation_method SHELXL-2016/6
_cell_angle_alpha 90
_cell_angle_beta 90
_cell_angle_gamma 90
_cell_formula_units_Z 4
_cell_length_a 12.5497(17)
_cell_length_b 16.7205(17)
_cell_length_c 49.892(7)
_cell_measurement_reflns_used 1911
_cell_measurement_temperature 100(2)
_cell_measurement_theta_max 55.1
_cell_measurement_theta_min 3.20
_cell_volume 10469(2)
_computing_cell_refinement 'CrysAlisPro V 1.171.38.43f, Agilent Technologies'
_computing_data_collection 'CrysAlisPro V 1.171.38.43f, Agilent Technologies'
_computing_data_reduction 'CrysAlisPro V 1.171.38.43f, Agilent Technologies'
_computing_molecular_graphics 'XP SHELXTL/PC, Siemens Analytical'
_computing_publication_material 'Shelxl-2016/6, Sheldrick, G. M.'
_computing_structure_refinement 'Shelxl-2016/6, Sheldrick, G. M.'
_computing_structure_solution
;

Sheldrick, G. M. (2015). Acta Cryst. A71, 3-8. SHELXT.  An Integrated Space Group 
and Crystal Structure Determination Program.  

;
_diffrn_ambient_temperature 100(2)
_diffrn_measured_fraction_theta_full 0.993
_diffrn_measured_fraction_theta_max 0.957
_diffrn_measurement_device_type 'Agilent SuperNova with Atlas S2 CCD'
_diffrn_measurement_method \w-scans
_diffrn_radiation_type CuK\a
_diffrn_radiation_wavelength 1.54184
_diffrn_reflns_av_R_equivalents 0.1513
_diffrn_reflns_av_unetI/netI 0.2592
_diffrn_reflns_Laue_measured_fraction_full 0.993
_diffrn_reflns_Laue_measured_fraction_max 0.957
_diffrn_reflns_limit_h_max 15
_diffrn_reflns_limit_h_min -15
_diffrn_reflns_limit_k_max 12
_diffrn_reflns_limit_k_min -20
_diffrn_reflns_limit_l_max 45
_diffrn_reflns_limit_l_min -60
_diffrn_reflns_number 35080
_diffrn_reflns_point_group_measured_fraction_full 0.983
_diffrn_reflns_point_group_measured_fraction_max 0.938
_diffrn_reflns_theta_full 67.684
_diffrn_reflns_theta_max 74.385
_diffrn_reflns_theta_min 2.787
_diffrn_source 'sealed microfocus tube'
_exptl_absorpt_coefficient_mu 5.555
_exptl_absorpt_correction_T_max 1.00
_exptl_absorpt_correction_T_min 0.420
_exptl_absorpt_correction_type multi-scan
_exptl_absorpt_process_details
;
CrysAlisPro 1.171.38.43f (Rigaku Oxford Diffraction, 2015)
Empirical absorption correction using spherical harmonics,
 implemented in SCALE3 ABSPACK scaling algorithm.
;
_exptl_crystal_colour brown
_exptl_crystal_density_diffrn 1.319
_exptl_crystal_description plate
_exptl_crystal_F_000 4272
_exptl_crystal_size_max 0.15
_exptl_crystal_size_mid 0.06
_exptl_crystal_size_min 0.03
_refine_diff_density_max 0.926
_refine_diff_density_min -0.712
_refine_diff_density_rms 0.121
_refine_ls_abs_structure_details
;
 Flack x determined using 1074 quotients [(I+)-(I-)]/[(I+)+(I-)]
 (Parsons, Flack and Wagner, Acta Cryst. B69 (2013) 249-259).
;
_refine_ls_abs_structure_Flack 0.05(4)
_refine_ls_extinction_method none
_refine_ls_goodness_of_fit_ref 1.116
_refine_ls_hydrogen_treatment constr
_refine_ls_matrix_type full
_refine_ls_number_parameters 1145
_refine_ls_number_reflns 20049
_refine_ls_number_restraints 781
_refine_ls_restrained_S_all 1.115
_refine_ls_R_factor_all 0.2229
_refine_ls_R_factor_gt 0.1417
_refine_ls_shift/su_max 0.001
_refine_ls_shift/su_mean 0.000
_refine_ls_structure_factor_coef Fsqd
_refine_ls_weighting_details 'w=1/[\s^2^(Fo^2^)+(0.0819P)^2^] where P=(Fo^2^+2Fc^2^)/3'
_refine_ls_weighting_scheme calc
_refine_ls_wR_factor_gt 0.2946
_refine_ls_wR_factor_ref 0.3695
_reflns_Friedel_coverage 0.792
_reflns_Friedel_fraction_full 0.971
_reflns_Friedel_fraction_max 0.914
_reflns_number_gt 8032
_reflns_number_total 20049
_reflns_threshold_expression 'I > 2\s(I)'
_cod_data_source_file ja8b06938_si_002.cif
_cod_data_source_block shelx
_cod_database_code 4132847
_shelx_shelxl_version_number 2016/6
_shelx_space_group_comment
;
The symmetry employed for this shelxl refinement is uniquely defined
by the following loop, which should always be used as a source of
symmetry information in preference to the above space-group names.
They are only intended as comments.
;
_platon_squeeze_void_probe_radius 1.20

loop_
_space_group_symop_operation_xyz
'x, y, z'
'-x+1/2, -y, z+1/2'
'-x, y+1/2, -z+1/2'
'x+1/2, -y+1/2, -z'

loop_
_atom_site_label
_atom_site_type_symbol
_atom_site_fract_x
_atom_site_fract_y
_atom_site_fract_z
_atom_site_U_iso_or_equiv
_atom_site_adp_type
_atom_site_occupancy
_atom_site_site_symmetry_order
_atom_site_calc_flag
_atom_site_refinement_flags_posn
_atom_site_refinement_flags_adp
_atom_site_refinement_flags_occupancy
_atom_site_disorder_assembly
_atom_site_disorder_group
C1 C 0.8291(15) 0.5420(10) 0.2437(4) 0.039(4) Uani 1 1 d . U . . .
C2 C 0.8687(19) 0.5352(11) 0.2172(4) 0.053(5) Uani 1 1 d . U . . .
H2 H 0.899384 0.488021 0.209894 0.063 Uiso 1 1 calc R U . . .
C3 C 0.8564(16) 0.6083(10) 0.2030(4) 0.040(4) Uani 1 1 d . U . . .
C4 C 0.8001(15) 0.6586(11) 0.2224(4) 0.043(4) Uani 1 1 d . U . . .
C5 C 0.7657(15) 0.7320(9) 0.2141(4) 0.038(4) Uani 1 1 d . U . . .
C6 C 0.7838(16) 0.7577(11) 0.1869(3) 0.039(4) Uani 1 1 d . U . . .
C7 C 0.7352(16) 0.8315(11) 0.1844(4) 0.046(4) Uani 1 1 d . U . . .
H7 H 0.737536 0.863987 0.168835 0.055 Uiso 1 1 calc R U . . .
C8 C 0.6810(15) 0.8520(10) 0.2085(3) 0.035(4) Uani 1 1 d . U . . .
C9 C 0.6195(15) 0.9172(11) 0.2131(4) 0.041(4) Uani 1 1 d . U . . .
C10 C 0.5924(16) 0.9503(8) 0.2381(3) 0.036(4) Uani 1 1 d . U . . .
C11 C 0.5209(15) 1.0156(11) 0.2423(3) 0.041(4) Uani 1 1 d . U . . .
H11 H 0.483072 1.040926 0.228151 0.049 Uiso 1 1 calc R U . . .
C12 C 0.5122(16) 1.0378(10) 0.2680(4) 0.042(4) Uani 1 1 d . U . . .
C13 C 0.5745(16) 0.9860(10) 0.2856(3) 0.040(4) Uani 1 1 d . U . . .
C14 C 0.5620(16) 1.0094(10) 0.3125(4) 0.043(4) Uani 1 1 d . U . . .
C15 C 0.4939(16) 1.0769(10) 0.3155(4) 0.044(4) Uani 1 1 d . U . . .
C16 C 0.4849(17) 1.1086(12) 0.3420(4) 0.048(5) Uani 1 1 d . U . . .
H16 H 0.448978 1.156656 0.346548 0.058 Uiso 1 1 calc R U . . .
C17 C 0.5389(18) 1.0563(11) 0.3609(4) 0.048(5) Uani 1 1 d . U . . .
C18 C 0.5467(16) 1.0728(11) 0.3876(4) 0.042(4) Uani 1 1 d . U . . .
C19 C 0.5953(18) 1.0249(12) 0.4074(4) 0.052(5) Uani 1 1 d . U . . .
C20 C 0.6130(19) 1.0516(12) 0.4347(4) 0.052(5) Uani 1 1 d . U . . .
H20 H 0.593786 1.102112 0.441933 0.063 Uiso 1 1 calc R U . . .
C21 C 0.6628(18) 0.9905(12) 0.4482(4) 0.051(5) Uani 1 1 d . U . . .
C22 C 0.6649(17) 0.9215(11) 0.4305(4) 0.045(4) Uani 1 1 d . U . . .
C23 C 0.705(2) 0.8454(13) 0.4389(4) 0.058(5) Uani 1 1 d . U . . .
C24 C 0.7416(18) 0.8384(12) 0.4660(4) 0.049(5) Uani 1 1 d . U . . .
C25 C 0.7650(16) 0.7582(11) 0.4688(4) 0.044(4) Uani 1 1 d . U . . .
H25 H 0.786077 0.733782 0.485154 0.053 Uiso 1 1 calc R U . . .
C26 C 0.7529(17) 0.7149(12) 0.4429(4) 0.049(5) Uani 1 1 d . U . . .
C27 C 0.7734(17) 0.6396(12) 0.4382(4) 0.047(5) Uani 1 1 d . U . . .
C28 C 0.7849(17) 0.6024(12) 0.4130(3) 0.045(4) Uani 1 1 d . U . . .
C29 C 0.7962(19) 0.5159(14) 0.4105(4) 0.058(5) Uani 1 1 d . U . . .
H29 H 0.799922 0.478869 0.424904 0.069 Uiso 1 1 calc R U . . .
C30 C 0.8007(16) 0.4966(8) 0.3831(4) 0.038(4) Uani 1 1 d . U . . .
C31 C 0.7914(16) 0.5617(9) 0.3650(4) 0.037(4) Uani 1 1 d . U . . .
C32 C 0.7972(13) 0.5367(10) 0.3385(3) 0.035(4) Uani 1 1 d . U . . .
C33 C 0.8121(16) 0.4550(10) 0.3355(3) 0.041(4) Uani 1 1 d . U . . .
C34 C 0.8261(16) 0.4284(10) 0.3096(3) 0.040(4) Uani 1 1 d . U . . .
H34 H 0.837414 0.374011 0.304835 0.048 Uiso 1 1 calc R U . . .
C35 C 0.8215(16) 0.4916(11) 0.2912(4) 0.043(4) Uani 1 1 d . U . . .
C36 C 0.8395(17) 0.4784(12) 0.2643(4) 0.050(5) Uani 1 1 d . U . . .
C37 C 0.8771(17) 0.6292(12) 0.1771(4) 0.048(5) Uani 1 1 d . U . . .
C38 C 0.9377(18) 0.5812(12) 0.1590(4) 0.052(5) Uani 1 1 d . U . . .
H38 H 0.961573 0.529761 0.164415 0.062 Uiso 1 1 calc R U . . .
C39 C 0.963(2) 0.6096(15) 0.1328(4) 0.066(6) Uani 1 1 d . U . . .
H39 H 0.996901 0.575709 0.120133 0.079 Uiso 1 1 calc R U . . .
C40 C 0.937(2) 0.6869(13) 0.1261(5) 0.064(6) Uani 1 1 d . U . . .
H40 H 0.961765 0.708015 0.109617 0.077 Uiso 1 1 calc R U . . .
C41 C 0.873(2) 0.7371(14) 0.1431(4) 0.059(6) Uani 1 1 d . U . . .
H41 H 0.848329 0.787681 0.136895 0.070 Uiso 1 1 calc R U . . .
C42 C 0.847(2) 0.7108(14) 0.1687(4) 0.060(6) Uani 1 1 d . U . . .
C43 C 0.5795(15) 0.9637(10) 0.1880(4) 0.041(4) Uani 1 1 d . U . . .
C44 C 0.5038(17) 0.9228(11) 0.1711(4) 0.046(4) Uani 1 1 d . U . . .
C45 C 0.4786(19) 0.9628(13) 0.1466(4) 0.054(5) Uani 1 1 d . U . . .
H45 H 0.428420 0.938933 0.134758 0.064 Uiso 1 1 calc R U . . .
C46 C 0.5254(19) 1.0368(13) 0.1391(4) 0.053(5) Uani 1 1 d . U . . .
C47 C 0.5927(17) 1.0723(11) 0.1570(4) 0.047(4) Uani 1 1 d . U . . .
H47 H 0.622864 1.122560 0.152422 0.057 Uiso 1 1 calc R U . . .
C48 C 0.6200(16) 1.0379(11) 0.1822(3) 0.041(4) Uani 1 1 d . U . . .
C49 C 0.455(2) 0.8429(11) 0.1771(4) 0.057(6) Uani 1 1 d . U . . .
H49A H 0.496988 0.800823 0.168321 0.085 Uiso 1 1 calc R U . . .
H49B H 0.381898 0.841595 0.170342 0.085 Uiso 1 1 calc R U . . .
H49C H 0.455002 0.833959 0.196499 0.085 Uiso 1 1 calc R U . . .
C50 C 0.502(2) 1.0719(13) 0.1117(4) 0.062(6) Uani 1 1 d . U . . .
H50A H 0.565589 1.068275 0.100414 0.094 Uiso 1 1 calc R U . . .
H50B H 0.481057 1.128128 0.113620 0.094 Uiso 1 1 calc R U . . .
H50C H 0.443495 1.042018 0.103286 0.094 Uiso 1 1 calc R U . . .
C51 C 0.7006(15) 1.0851(11) 0.1991(4) 0.048(5) Uani 1 1 d . U . . .
H51A H 0.662395 1.122278 0.210892 0.071 Uiso 1 1 calc R U . . .
H51B H 0.748149 1.115274 0.187269 0.071 Uiso 1 1 calc R U . . .
H51C H 0.742643 1.047941 0.210022 0.071 Uiso 1 1 calc R U . . .
C52 C 0.5009(17) 1.1520(11) 0.3964(3) 0.041(4) Uani 1 1 d . U . . .
C53 C 0.387(2) 1.1597(13) 0.4019(4) 0.055(5) Uani 1 1 d . U . . .
C54 C 0.356(2) 1.2382(14) 0.4100(5) 0.072(7) Uani 1 1 d . U . . .
H54 H 0.283831 1.247403 0.414883 0.087 Uiso 1 1 calc R U . . .
C55 C 0.429(2) 1.3023(15) 0.4111(5) 0.070(7) Uani 1 1 d . U . . .
C56 C 0.532(2) 1.2910(16) 0.4061(5) 0.070(7) Uani 1 1 d . U . . .
H56 H 0.579209 1.335008 0.407654 0.084 Uiso 1 1 calc R U . . .
C57 C 0.5730(18) 1.2150(12) 0.3986(4) 0.052(5) Uani 1 1 d . U . . .
C58 C 0.3140(19) 1.0890(15) 0.3989(5) 0.067(6) Uani 1 1 d . U . . .
H58A H 0.240212 1.106271 0.401644 0.101 Uiso 1 1 calc R U . . .
H58B H 0.332571 1.048185 0.412142 0.101 Uiso 1 1 calc R U . . .
H58C H 0.321513 1.066689 0.380795 0.101 Uiso 1 1 calc R U . . .
C59 C 0.382(2) 1.3865(15) 0.4197(5) 0.083(8) Uani 1 1 d . U . . .
H59A H 0.430798 1.412181 0.432397 0.125 Uiso 1 1 calc R U . . .
H59B H 0.312367 1.379007 0.428174 0.125 Uiso 1 1 calc R U . . .
H59C H 0.374134 1.420484 0.403797 0.125 Uiso 1 1 calc R U . . .
C60 C 0.692(2) 1.2082(14) 0.3917(5) 0.075(7) Uani 1 1 d . U . . .
H60A H 0.734708 1.217129 0.407869 0.113 Uiso 1 1 calc R U . . .
H60B H 0.710621 1.248460 0.378172 0.113 Uiso 1 1 calc R U . . .
H60C H 0.707055 1.154710 0.384569 0.113 Uiso 1 1 calc R U . . .
C61 C 0.6954(19) 0.9809(13) 0.4752(4) 0.056(5) Uani 1 1 d . U . . .
C62 C 0.704(2) 1.0483(13) 0.4918(5) 0.065(6) Uani 1 1 d . U . . .
H62 H 0.678980 1.098763 0.485767 0.078 Uiso 1 1 calc R U . . .
C63 C 0.750(2) 1.0412(15) 0.5176(5) 0.069(7) Uani 1 1 d . U . . .
H63 H 0.759022 1.087159 0.528528 0.083 Uiso 1 1 calc R U . . .
C64 C 0.784(2) 0.9664(14) 0.5268(5) 0.065(6) Uani 1 1 d . U . . .
H64 H 0.807028 0.962100 0.544868 0.078 Uiso 1 1 calc R U . . .
C65 C 0.7844(19) 0.8959(13) 0.5106(4) 0.056(5) Uani 1 1 d . U . . .
H65 H 0.809144 0.845963 0.517216 0.068 Uiso 1 1 calc R U . . .
C66 C 0.7463(19) 0.9046(14) 0.4842(4) 0.060(6) Uani 1 1 d . U . . .
C67 C 0.7943(18) 0.5883(10) 0.4623(4) 0.044(4) Uani 1 1 d . U . . .
C68 C 0.900(2) 0.5767(16) 0.4727(5) 0.070(7) Uani 1 1 d . U . . .
C69 C 0.917(3) 0.5260(16) 0.4942(5) 0.074(7) Uani 1 1 d . U . . .
H69 H 0.986954 0.517766 0.501056 0.089 Uiso 1 1 calc R U . . .
C70 C 0.836(3) 0.4898(18) 0.5048(6) 0.081(8) Uani 1 1 d . U . . .
C71 C 0.738(3) 0.4946(19) 0.4965(6) 0.099(10) Uani 1 1 d . U . . .
H71 H 0.683932 0.463634 0.504912 0.118 Uiso 1 1 calc R U . . .
C72 C 0.711(3) 0.5479(18) 0.4742(6) 0.083(8) Uani 1 1 d . U . . .
C73 C 0.987(3) 0.6170(19) 0.4585(6) 0.102(10) Uani 1 1 d . U . . .
H73A H 0.975012 0.674890 0.458699 0.152 Uiso 1 1 calc R U . . .
H73B H 0.989800 0.598012 0.439958 0.152 Uiso 1 1 calc R U . . .
H73C H 1.054830 0.604965 0.467451 0.152 Uiso 1 1 calc R U . . .
C74 C 0.849(3) 0.4295(19) 0.5303(6) 0.110(11) Uani 1 1 d . U . . .
H74A H 0.841129 0.374094 0.524164 0.165 Uiso 1 1 calc R U . . .
H74B H 0.793460 0.441379 0.543570 0.165 Uiso 1 1 calc R U . . .
H74C H 0.919134 0.436879 0.538346 0.165 Uiso 1 1 calc R U . . .
C75 C 0.590(3) 0.5554(17) 0.4652(6) 0.093(9) Uani 1 1 d . U . . .
H75A H 0.567953 0.611487 0.466233 0.140 Uiso 1 1 calc R U . . .
H75B H 0.545444 0.522990 0.477058 0.140 Uiso 1 1 calc R U . . .
H75C H 0.582594 0.536361 0.446703 0.140 Uiso 1 1 calc R U . . .
C76 C 0.8709(16) 0.4008(11) 0.2538(4) 0.044(4) Uani 1 1 d . U . . .
C77 C 0.7944(18) 0.3550(11) 0.2428(4) 0.047(4) Uani 1 1 d . U . . .
C78 C 0.8221(15) 0.2786(10) 0.2313(4) 0.043(4) Uani 1 1 d . U . . .
H78 H 0.770127 0.242848 0.224402 0.052 Uiso 1 1 calc R U . . .
C79 C 0.937(2) 0.2602(14) 0.2311(5) 0.066(6) Uani 1 1 d . U . . .
C80 C 1.0043(19) 0.3065(13) 0.2408(4) 0.056(5) Uani 1 1 d . U . . .
H80 H 1.077184 0.291335 0.239847 0.067 Uiso 1 1 calc R U . . .
C81 C 0.9795(16) 0.3797(12) 0.2531(4) 0.046(5) Uani 1 1 d . U . . .
C82 C 0.6718(19) 0.3742(13) 0.2451(4) 0.060(6) Uani 1 1 d . U . . .
H82A H 0.655279 0.392070 0.263304 0.091 Uiso 1 1 calc R U . . .
H82B H 0.630510 0.325998 0.240949 0.091 Uiso 1 1 calc R U . . .
H82C H 0.653261 0.416569 0.232301 0.091 Uiso 1 1 calc R U . . .
C83 C 0.958(2) 0.1821(13) 0.2169(5) 0.069(7) Uani 1 1 d . U . . .
H83A H 1.013698 0.152492 0.226494 0.104 Uiso 1 1 calc R U . . .
H83B H 0.981886 0.192882 0.198537 0.104 Uiso 1 1 calc R U . . .
H83C H 0.892615 0.150321 0.216458 0.104 Uiso 1 1 calc R U . . .
C84 C 1.0692(18) 0.4338(10) 0.2645(4) 0.053(5) Uani 1 1 d . U . . .
H84A H 1.058017 0.488998 0.258543 0.079 Uiso 1 1 calc R U . . .
H84B H 1.138453 0.414743 0.258061 0.079 Uiso 1 1 calc R U . . .
H84C H 1.067860 0.431842 0.284152 0.079 Uiso 1 1 calc R U . . .
C86 C 0.875(3) 0.861(2) 0.3403(6) 0.092(9) Uani 1 1 d . U . . .
H86 H 0.827312 0.813075 0.338257 0.110 Uiso 1 1 calc R U . . .
C87 C 0.389(3) 0.7868(17) 0.4300(6) 0.083(8) Uani 1 1 d . U . . .
H87 H 0.443189 0.776470 0.415782 0.100 Uiso 1 1 calc R U . . .
C88 C 1.139(3) 0.553(2) 0.3687(7) 0.117(12) Uani 1 1 d . U . . .
H88 H 1.212098 0.571410 0.363199 0.140 Uiso 1 1 calc R U . . .
C90 C 1.082(4) 0.820(2) 0.4722(7) 0.157(18) Uani 1 1 d D U . . .
H90A H 1.128189 0.856091 0.482586 0.235 Uiso 1 1 calc R U . . .
H90B H 1.122651 0.772497 0.467027 0.235 Uiso 1 1 calc R U . . .
H90C H 1.020951 0.804331 0.483171 0.235 Uiso 1 1 calc R U . . .
C91 C 1.044(4) 0.8628(18) 0.4474(7) 0.141(16) Uani 1 1 d D U . . .
H91A H 0.979420 0.835530 0.440311 0.170 Uiso 1 1 calc R U . . .
H91B H 1.099488 0.860934 0.433385 0.170 Uiso 1 1 calc R U . . .
C92 C 1.017(3) 0.9480(16) 0.4537(6) 0.127(14) Uani 1 1 d D U . . .
H92A H 0.976627 0.949032 0.470706 0.152 Uiso 1 1 calc R U . . .
H92B H 1.084979 0.977002 0.456864 0.152 Uiso 1 1 calc R U . . .
C93 C 0.958(3) 0.9904(17) 0.4341(6) 0.124(13) Uani 1 1 d D U . . .
H93A H 0.887007 0.965455 0.432487 0.149 Uiso 1 1 calc R U . . .
H93B H 0.994547 0.984253 0.416575 0.149 Uiso 1 1 calc R U . . .
C94 C 0.944(4) 1.0772(17) 0.4396(7) 0.146(16) Uani 1 1 d D U . . .
H94A H 0.932184 1.085267 0.458787 0.220 Uiso 1 1 calc R U . . .
H94B H 0.882729 1.097236 0.429495 0.220 Uiso 1 1 calc R U . . .
H94C H 1.008398 1.106172 0.434043 0.220 Uiso 1 1 calc R U . . .
N1 N 0.7897(12) 0.6197(8) 0.2464(3) 0.036(3) Uani 1 1 d . U . . .
H1N H 0.762563 0.640304 0.261072 0.044 Uiso 1 1 calc R U . . .
N2 N 0.7032(13) 0.7907(8) 0.2269(3) 0.040(3) Uani 1 1 d . U . . .
H2N H 0.681605 0.789185 0.243629 0.048 Uiso 1 1 calc R U . . .
N3 N 0.6263(14) 0.9463(9) 0.4053(3) 0.047(4) Uani 1 1 d . U . . .
H3N H 0.622740 0.916695 0.390756 0.057 Uiso 1 1 calc R U . . .
N4 N 0.7179(15) 0.7744(9) 0.4259(3) 0.049(4) Uani 1 1 d . U . . .
H4N H 0.705707 0.767436 0.408645 0.059 Uiso 1 1 calc R U . . .
S1 S 0.6363(4) 0.9114(3) 0.26872(10) 0.0441(10) Uani 1 1 d . U . . .
S2 S 0.4516(5) 1.1167(3) 0.28513(11) 0.0550(13) Uani 1 1 d . U . . .
S3 S 0.6009(5) 0.9759(3) 0.34378(10) 0.0504(12) Uani 1 1 d . U . . .
S4 S 0.7740(4) 0.6504(3) 0.38257(10) 0.0467(11) Uani 1 1 d . U . . .
S5 S 0.8182(5) 0.4065(3) 0.36653(10) 0.0551(13) Uani 1 1 d . U . . .
S6 S 0.7923(4) 0.5836(2) 0.30767(9) 0.0434(10) Uani 1 1 d . U . . .
O1W O 0.7049(15) 0.7339(9) 0.3303(3) 0.071(5) Uani 1 1 d . U . . .
H1WA H 0.667639 0.747477 0.342542 0.107 Uiso 1 1 d R U . . .
H1WB H 0.677299 0.725705 0.316142 0.107 Uiso 1 1 d R U . . .
Cl1A Cl 0.5936(4) 0.7015(2) 0.27396(10) 0.0461(11) Uani 1 1 d . U . . .
Cl2A Cl 0.5567(5) 0.7880(3) 0.37849(11) 0.0557(12) Uani 1 1 d . U . . .
Cl1 Cl 0.2933(5) 0.9337(3) 0.32968(13) 0.0674(15) Uani 1 1 d D U . . .
Cl2 Cl 0.2568(6) 0.7779(4) 0.35387(15) 0.085(2) Uani 1 1 d D U . . .
Cl3 Cl 0.4244(5) 0.7972(3) 0.31511(12) 0.0614(14) Uani 1 1 d D U . . .
C85 C 0.352(2) 0.8457(13) 0.3404(4) 0.075(7) Uani 1 1 d D U . . .
H85 H 0.402652 0.859547 0.355080 0.090 Uiso 1 1 calc R U . . .
Cl4 Cl 0.8543(7) 0.9273(6) 0.31352(17) 0.101(2) Uani 1 1 d . U . . .
Cl5 Cl 1.0123(8) 0.8306(7) 0.3380(2) 0.127(4) Uani 1 1 d . U . . .
Cl6 Cl 0.8567(7) 0.9024(6) 0.37073(16) 0.108(3) Uani 1 1 d . U . . .
Cl7 Cl 0.3373(9) 0.8828(6) 0.4258(2) 0.135(4) Uani 1 1 d . U . . .
Cl8 Cl 0.2852(8) 0.7134(5) 0.42745(15) 0.097(2) Uani 1 1 d . U . . .
Cl9 Cl 0.4505(9) 0.7801(7) 0.4617(2) 0.128(4) Uani 1 1 d . U . . .
Cl10 Cl 1.0647(10) 0.6332(7) 0.3729(3) 0.151(4) Uani 1 1 d . U . . .
Cl11 Cl 1.0875(9) 0.4914(8) 0.3428(3) 0.154(5) Uani 1 1 d . U . . .
Cl12 Cl 1.150(2) 0.5019(12) 0.3965(4) 0.278(10) Uani 1 1 d . U . . .
Cl13 Cl 0.8556(10) 0.2166(6) 0.3260(2) 0.094(3) Uani 0.71 1 d D U P A 1
Cl14 Cl 0.6848(8) 0.1964(6) 0.2861(2) 0.091(3) Uani 0.71 1 d D U P A 1
Cl15 Cl 0.8724(13) 0.0970(9) 0.2838(4) 0.150(6) Uani 0.71 1 d D U P A 1
C89 C 0.822(2) 0.1896(17) 0.2938(6) 0.103(12) Uani 0.71 1 d D U P A 1
H89 H 0.857957 0.229759 0.281989 0.124 Uiso 0.71 1 calc R U P A 1
Cl3A Cl 0.926(2) 0.2316(13) 0.2949(5) 0.086(7) Uani 0.29 1 d D U P B 2
Cl5A Cl 0.781(3) 0.1081(16) 0.2741(5) 0.108(9) Uani 0.29 1 d D U P B 2
Cl4A Cl 0.744(3) 0.175(2) 0.3263(6) 0.130(12) Uani 0.29 1 d D U P B 2
C89A C 0.799(3) 0.193(2) 0.2948(7) 0.103(12) Uani 0.29 1 d D U P B 2
H89A H 0.753677 0.235702 0.286626 0.124 Uiso 0.29 1 calc R U P B 2

loop_
_atom_site_aniso_label
_atom_site_aniso_U_11
_atom_site_aniso_U_22
_atom_site_aniso_U_33
_atom_site_aniso_U_23
_atom_site_aniso_U_13
_atom_site_aniso_U_12
C1 0.035(8) 0.031(7) 0.052(8) 0.003(7) -0.004(7) 0.008(7)
C2 0.065(11) 0.033(8) 0.061(9) -0.005(7) 0.001(8) 0.015(8)
C3 0.045(9) 0.026(7) 0.048(8) -0.008(6) 0.003(7) 0.016(7)
C4 0.036(8) 0.035(8) 0.057(9) -0.017(7) 0.012(7) -0.006(7)
C5 0.045(9) 0.015(6) 0.055(8) -0.007(6) 0.005(7) -0.007(6)
C6 0.039(8) 0.036(7) 0.043(8) -0.011(6) 0.001(7) 0.006(7)
C7 0.042(9) 0.043(8) 0.053(8) -0.005(7) 0.003(7) -0.001(8)
C8 0.037(8) 0.027(7) 0.042(7) 0.003(6) 0.006(6) 0.000(7)
C9 0.042(8) 0.033(7) 0.048(8) -0.008(7) -0.002(7) -0.005(7)
C10 0.052(9) 0.011(6) 0.046(8) 0.003(5) 0.003(7) 0.004(6)
C11 0.035(8) 0.048(9) 0.039(8) 0.006(7) 0.000(7) -0.007(7)
C12 0.046(9) 0.026(7) 0.056(9) 0.003(7) 0.003(7) -0.002(7)
C13 0.052(9) 0.030(7) 0.037(7) 0.003(6) 0.002(7) 0.004(7)
C14 0.041(9) 0.032(7) 0.054(9) 0.017(7) 0.011(7) -0.008(7)
C15 0.056(9) 0.023(7) 0.053(9) 0.002(6) 0.007(7) 0.030(7)
C16 0.053(10) 0.042(8) 0.049(9) 0.001(7) 0.005(8) 0.009(8)
C17 0.059(10) 0.033(8) 0.052(9) 0.003(7) -0.002(8) 0.011(8)
C18 0.047(9) 0.036(8) 0.044(8) 0.014(7) 0.007(7) 0.014(7)
C19 0.049(9) 0.038(8) 0.069(10) 0.007(8) -0.011(8) -0.008(8)
C20 0.066(11) 0.040(8) 0.050(9) 0.006(7) -0.005(8) 0.000(8)
C21 0.055(10) 0.044(9) 0.055(9) -0.001(7) -0.002(8) 0.016(8)
C22 0.056(10) 0.031(7) 0.046(8) -0.002(7) -0.003(7) -0.004(8)
C23 0.064(11) 0.047(9) 0.064(10) 0.001(8) 0.003(9) 0.003(9)
C24 0.050(10) 0.042(8) 0.054(9) -0.012(7) 0.002(8) 0.011(8)
C25 0.050(9) 0.037(8) 0.046(8) 0.005(7) -0.003(7) 0.014(8)
C26 0.047(9) 0.052(9) 0.047(8) 0.003(7) -0.013(7) 0.004(8)
C27 0.048(9) 0.046(9) 0.047(8) 0.007(7) -0.013(7) -0.004(8)
C28 0.052(9) 0.048(9) 0.036(7) 0.002(7) 0.008(7) 0.006(8)
C29 0.056(10) 0.059(10) 0.058(9) 0.006(8) 0.006(8) 0.006(9)
C30 0.047(9) 0.012(6) 0.056(9) 0.007(6) 0.005(7) 0.008(6)
C31 0.040(8) 0.021(6) 0.051(8) 0.005(6) -0.003(7) -0.005(6)
C32 0.020(7) 0.034(7) 0.050(8) 0.014(6) 0.004(6) 0.006(6)
C33 0.046(9) 0.032(7) 0.046(8) 0.011(6) -0.014(7) 0.009(7)
C34 0.055(9) 0.022(7) 0.043(8) 0.002(6) 0.004(7) 0.003(7)
C35 0.046(9) 0.032(7) 0.050(8) 0.001(6) -0.008(7) -0.013(7)
C36 0.046(9) 0.046(9) 0.057(9) 0.009(8) -0.001(8) -0.004(8)
C37 0.048(9) 0.048(9) 0.049(8) 0.001(7) 0.006(8) 0.013(8)
C38 0.055(10) 0.042(9) 0.059(9) -0.004(8) 0.008(8) 0.010(8)
C39 0.079(12) 0.067(11) 0.050(9) 0.007(8) 0.010(9) 0.007(10)
C40 0.072(12) 0.051(10) 0.069(10) 0.003(8) 0.021(9) 0.003(9)
C41 0.066(11) 0.055(10) 0.055(9) 0.006(8) 0.013(9) 0.006(9)
C42 0.064(11) 0.056(10) 0.059(10) -0.005(8) 0.005(9) 0.018(9)
C43 0.040(9) 0.027(7) 0.055(9) -0.001(7) -0.004(7) 0.006(7)
C44 0.048(9) 0.032(8) 0.059(9) 0.006(7) -0.006(8) -0.004(7)
C45 0.056(10) 0.054(10) 0.051(9) 0.007(8) -0.006(8) -0.001(9)
C46 0.061(11) 0.048(9) 0.050(9) -0.014(8) -0.011(8) 0.006(9)
C47 0.051(9) 0.031(8) 0.061(9) 0.001(7) -0.008(8) 0.000(8)
C48 0.051(9) 0.035(8) 0.037(7) 0.003(6) -0.003(7) -0.004(7)
C49 0.078(14) 0.035(10) 0.056(11) -0.009(8) -0.009(10) -0.007(10)
C50 0.064(13) 0.049(11) 0.074(13) 0.004(10) -0.014(11) 0.010(11)
C51 0.033(9) 0.035(9) 0.074(12) 0.006(8) -0.007(8) -0.012(8)
C52 0.049(9) 0.031(8) 0.042(8) 0.000(6) 0.016(7) -0.002(7)
C53 0.063(11) 0.043(9) 0.059(9) 0.011(8) 0.001(8) 0.015(9)
C54 0.074(12) 0.060(11) 0.082(11) 0.001(9) 0.017(10) 0.022(10)
C55 0.080(12) 0.059(11) 0.072(11) 0.004(9) 0.013(10) 0.016(10)
C56 0.073(12) 0.058(10) 0.079(11) 0.008(9) 0.002(10) 0.000(10)
C57 0.054(10) 0.041(9) 0.060(9) 0.010(8) -0.003(8) 0.005(8)
C58 0.050(12) 0.080(15) 0.072(13) 0.014(12) 0.010(10) 0.003(12)
C59 0.086(17) 0.063(14) 0.101(17) 0.024(13) 0.026(14) 0.015(14)
C60 0.089(17) 0.052(12) 0.085(15) -0.003(11) -0.014(13) -0.001(13)
C61 0.056(10) 0.047(9) 0.064(10) -0.020(8) -0.007(8) 0.000(8)
C62 0.078(12) 0.043(9) 0.074(11) -0.012(8) -0.005(10) -0.011(9)
C63 0.072(12) 0.064(11) 0.071(11) -0.014(9) 0.006(9) 0.004(10)
C64 0.068(11) 0.060(10) 0.068(10) -0.014(9) -0.003(9) -0.002(10)
C65 0.061(10) 0.059(10) 0.049(9) -0.010(8) -0.001(8) -0.009(9)
C66 0.055(10) 0.065(10) 0.059(9) -0.006(9) 0.001(8) -0.010(9)
C67 0.062(10) 0.016(6) 0.054(8) -0.004(6) 0.000(8) 0.012(7)
C68 0.074(12) 0.062(11) 0.074(11) -0.001(9) -0.014(10) 0.008(10)
C69 0.085(13) 0.071(11) 0.066(11) -0.009(9) -0.014(10) 0.006(11)
C70 0.087(13) 0.068(12) 0.088(12) 0.001(10) -0.008(11) 0.013(11)
C71 0.115(15) 0.085(14) 0.095(13) 0.023(11) -0.003(11) -0.001(12)
C72 0.084(13) 0.079(12) 0.085(12) 0.018(10) -0.007(11) 0.005(11)
C73 0.083(18) 0.090(19) 0.13(2) 0.013(16) -0.005(16) 0.013(17)
C74 0.14(2) 0.095(19) 0.095(17) 0.028(15) -0.008(17) 0.011(19)
C75 0.11(2) 0.069(15) 0.101(17) 0.008(13) -0.014(16) -0.026(16)
C76 0.041(9) 0.036(8) 0.054(9) -0.001(7) 0.005(7) 0.010(7)
C77 0.051(9) 0.031(7) 0.060(9) -0.001(7) -0.008(8) 0.001(8)
C78 0.036(8) 0.028(7) 0.065(9) -0.007(7) -0.005(7) 0.014(7)
C79 0.079(12) 0.047(9) 0.071(11) -0.010(9) 0.003(10) 0.003(9)
C80 0.050(10) 0.055(10) 0.063(10) -0.006(8) 0.003(8) -0.006(9)
C81 0.041(9) 0.041(8) 0.055(9) -0.001(7) -0.001(7) 0.000(8)
C82 0.063(13) 0.047(11) 0.071(13) -0.015(10) -0.008(11) 0.008(10)
C83 0.064(14) 0.042(11) 0.102(16) -0.018(11) 0.007(13) 0.009(11)
C84 0.055(12) 0.025(8) 0.078(13) -0.007(8) -0.007(10) 0.017(9)
C86 0.085(14) 0.098(14) 0.092(13) 0.012(11) -0.009(11) 0.000(11)
C87 0.090(13) 0.071(12) 0.088(12) 0.004(10) 0.000(11) 0.011(11)
C88 0.114(17) 0.108(16) 0.129(16) -0.004(12) 0.008(12) 0.011(12)
C90 0.16(3) 0.14(3) 0.17(3) -0.01(2) 0.03(2) -0.01(2)
C91 0.132(19) 0.139(19) 0.153(19) -0.007(13) -0.002(13) -0.002(13)
C92 0.123(18) 0.121(18) 0.137(18) 0.001(12) -0.007(13) -0.005(13)
C93 0.125(18) 0.128(17) 0.120(17) 0.006(12) -0.005(12) -0.004(13)
C94 0.17(3) 0.13(2) 0.13(2) 0.00(2) 0.00(2) -0.02(2)
N1 0.033(7) 0.025(6) 0.051(7) 0.001(5) 0.002(6) 0.012(6)
N2 0.051(8) 0.022(6) 0.047(7) -0.005(5) -0.007(6) -0.005(6)
N3 0.053(9) 0.041(7) 0.048(7) -0.008(6) -0.007(7) 0.008(7)
N4 0.062(9) 0.030(7) 0.055(8) 0.004(6) 0.001(7) 0.008(7)
S1 0.052(3) 0.0245(19) 0.056(3) -0.0005(18) -0.002(2) 0.0072(19)
S2 0.063(3) 0.040(2) 0.062(3) 0.004(2) 0.002(3) 0.024(3)
S3 0.062(3) 0.031(2) 0.059(3) 0.001(2) -0.002(2) 0.010(2)
S4 0.054(3) 0.0267(19) 0.060(3) 0.0008(19) 0.001(2) 0.003(2)
S5 0.080(4) 0.028(2) 0.057(3) 0.004(2) -0.001(3) 0.004(2)
S6 0.054(3) 0.0228(18) 0.054(2) 0.0031(17) 0.000(2) 0.004(2)
O1W 0.098(13) 0.054(9) 0.062(9) -0.004(7) 0.003(9) 0.021(9)
Cl1A 0.044(3) 0.0248(18) 0.069(3) -0.0005(18) 0.003(2) 0.0022(18)
Cl2A 0.065(3) 0.036(2) 0.066(3) -0.003(2) -0.002(3) 0.001(2)
Cl1 0.059(3) 0.047(3) 0.095(4) 0.011(3) 0.001(3) 0.011(3)
Cl2 0.084(5) 0.049(3) 0.121(5) 0.015(3) 0.019(4) 0.010(3)
Cl3 0.061(4) 0.044(3) 0.079(3) 0.001(2) -0.002(3) 0.005(3)
C85 0.077(12) 0.070(11) 0.078(11) -0.008(10) 0.006(10) 0.000(10)
Cl4 0.089(5) 0.110(6) 0.102(5) 0.006(5) 0.007(4) 0.002(5)
Cl5 0.088(6) 0.131(8) 0.163(9) -0.004(7) 0.000(6) 0.031(6)
Cl6 0.089(6) 0.153(8) 0.083(5) -0.010(5) 0.004(4) -0.007(6)
Cl7 0.132(9) 0.074(5) 0.199(10) 0.023(6) 0.051(8) 0.014(6)
Cl8 0.120(7) 0.082(5) 0.088(5) 0.001(4) 0.009(5) 0.002(5)
Cl9 0.107(7) 0.130(8) 0.147(8) 0.029(6) 0.004(6) -0.031(7)
Cl10 0.112(8) 0.114(8) 0.227(12) -0.018(8) 0.006(9) 0.005(7)
Cl11 0.096(7) 0.171(11) 0.193(11) -0.046(9) 0.008(7) -0.018(8)
Cl12 0.30(2) 0.301(19) 0.229(15) 0.085(14) -0.067(15) 0.062(17)
Cl13 0.113(9) 0.060(5) 0.109(7) 0.008(5) 0.013(7) 0.030(6)
Cl14 0.069(6) 0.058(5) 0.145(9) 0.009(5) 0.020(6) 0.005(5)
Cl15 0.121(11) 0.108(10) 0.223(15) -0.052(10) -0.024(11) 0.056(9)
C89 0.100(14) 0.107(14) 0.103(13) -0.013(9) 0.007(9) 0.002(9)
Cl3A 0.099(17) 0.056(11) 0.104(15) -0.007(10) -0.007(13) -0.032(12)
Cl5A 0.117(19) 0.069(14) 0.138(19) 0.001(13) -0.002(16) -0.032(15)
Cl4A 0.12(2) 0.13(2) 0.14(2) -0.016(17) 0.031(18) -0.037(18)
C89A 0.100(14) 0.107(14) 0.103(13) -0.013(9) 0.007(9) 0.002(9)

loop_
_atom_type_symbol
_atom_type_description
_atom_type_scat_dispersion_real
_atom_type_scat_dispersion_imag
_atom_type_scat_source
C C 0.0181 0.0091 'International Tables Vol C Tables 4.2.6.8 and 6.1.1.4'
H H 0.0000 0.0000 'International Tables Vol C Tables 4.2.6.8 and 6.1.1.4'
N N 0.0311 0.0180 'International Tables Vol C Tables 4.2.6.8 and 6.1.1.4'
S S 0.3331 0.5567 'International Tables Vol C Tables 4.2.6.8 and 6.1.1.4'
Cl Cl 0.3639 0.7018 'International Tables Vol C Tables 4.2.6.8 and 6.1.1.4'
O O 0.0492 0.0322 'International Tables Vol C Tables 4.2.6.8 and 6.1.1.4'

loop_
_geom_angle_atom_site_label_1
_geom_angle_atom_site_label_2
_geom_angle_atom_site_label_3
_geom_angle
N1 C1 C2 106.7(15)
N1 C1 C36 129.2(17)
C2 C1 C36 123.9(17)
C1 C2 C3 111.0(16)
C1 C2 H2 124.5
C3 C2 H2 124.5
C37 C3 C2 132.2(17)
C37 C3 C4 124.9(17)
C2 C3 C4 102.5(16)
C5 C4 N1 131.4(16)
C5 C4 C3 118.0(17)
N1 C4 C3 110.6(16)
C4 C5 N2 131.9(17)
C4 C5 C6 120.1(16)
N2 C5 C6 107.7(15)
C7 C6 C42 132.5(19)
C7 C6 C5 106.2(15)
C42 C6 C5 121.3(17)
C6 C7 C8 110.7(17)
C6 C7 H7 124.7
C8 C7 H7 124.7
C9 C8 N2 126.3(16)
C9 C8 C7 127.5(17)
N2 C8 C7 106.2(16)
C8 C9 C10 127.1(17)
C8 C9 C43 116.8(15)
C10 C9 C43 116.1(16)
C9 C10 C11 125.5(16)
C9 C10 S1 123.5(13)
C11 C10 S1 110.8(12)
C12 C11 C10 113.7(17)
C12 C11 H11 123.2
C10 C11 H11 123.2
C11 C12 C13 111.6(17)
C11 C12 S2 135.4(16)
C13 C12 S2 112.8(14)
C14 C13 C12 110.4(16)
C14 C13 S1 137.0(15)
C12 C13 S1 112.5(13)
C13 C14 C15 112.7(17)
C13 C14 S3 137.7(15)
C15 C14 S3 109.5(14)
C14 C15 C16 115.9(17)
C14 C15 S2 113.5(13)
C16 C15 S2 129.8(13)
C15 C16 C17 110.0(17)
C15 C16 H16 125.0
C17 C16 H16 125.0
C18 C17 C16 123.2(18)
C18 C17 S3 126.3(15)
C16 C17 S3 110.3(14)
C17 C18 C19 126.9(18)
C17 C18 C52 115.8(16)
C19 C18 C52 117.3(17)
N3 C19 C18 127.6(19)
N3 C19 C20 108.9(17)
C18 C19 C20 123.3(19)
C21 C20 C19 107.5(19)
C21 C20 H20 126.2
C19 C20 H20 126.2
C20 C21 C61 133(2)
C20 C21 C22 107.6(18)
C61 C21 C22 118.8(18)
N3 C22 C23 129.9(17)
N3 C22 C21 107.5(16)
C23 C22 C21 122.6(18)
N4 C23 C22 133(2)
N4 C23 C24 109.8(19)
C22 C23 C24 117.4(19)
C25 C24 C23 104.1(17)
C25 C24 C66 133(2)
C23 C24 C66 123(2)
C24 C25 C26 111.2(17)
C24 C25 H25 124.4
C26 C25 H25 124.4
C27 C26 N4 130.4(19)
C27 C26 C25 127.2(18)
N4 C26 C25 102.4(17)
C26 C27 C28 127.3(18)
C26 C27 C67 116.1(18)
C28 C27 C67 116.4(17)
C27 C28 C29 121.7(17)
C27 C28 S4 124.8(15)
C29 C28 S4 113.2(14)
C30 C29 C28 108.4(17)
C30 C29 H29 125.8
C28 C29 H29 125.8
C29 C30 C31 116.1(16)
C29 C30 S5 132.0(14)
C31 C30 S5 111.9(13)
C32 C31 C30 111.8(15)
C32 C31 S4 138.2(13)
C30 C31 S4 110.0(13)
C31 C32 C33 113.9(14)
C31 C32 S6 135.1(13)
C33 C32 S6 110.9(13)
C34 C33 C32 115.8(15)
C34 C33 S5 132.4(14)
C32 C33 S5 111.6(13)
C33 C34 C35 111.5(16)
C33 C34 H34 124.2
C35 C34 H34 124.2
C36 C35 C34 120.7(18)
C36 C35 S6 128.5(15)
C34 C35 S6 110.8(14)
C35 C36 C76 122.7(18)
C35 C36 C1 123.0(19)
C76 C36 C1 114.3(17)
C3 C37 C38 123.9(18)
C3 C37 C42 117.2(17)
C38 C37 C42 118.5(18)
C39 C38 C37 121(2)
C39 C38 H38 119.7
C37 C38 H38 119.7
C40 C39 C38 119(2)
C40 C39 H39 120.6
C38 C39 H39 120.6
C39 C40 C41 123(2)
C39 C40 H40 118.6
C41 C40 H40 118.6
C42 C41 C40 119(2)
C42 C41 H41 120.4
C40 C41 H41 120.4
C41 C42 C6 122(2)
C41 C42 C37 119.6(19)
C6 C42 C37 117.8(19)
C48 C43 C44 123.3(17)
C48 C43 C9 120.1(16)
C44 C43 C9 116.5(15)
C45 C44 C43 115.1(18)
C45 C44 C49 119.8(19)
C43 C44 C49 125.1(18)
C46 C45 C44 123(2)
C46 C45 H45 118.7
C44 C45 H45 118.7
C47 C46 C45 118(2)
C47 C46 C50 123(2)
C45 C46 C50 119.4(19)
C46 C47 C48 123.3(19)
C46 C47 H47 118.3
C48 C47 H47 118.3
C43 C48 C47 117.6(17)
C43 C48 C51 126.4(17)
C47 C48 C51 115.8(16)
C44 C49 H49A 109.5
C44 C49 H49B 109.5
H49A C49 H49B 109.5
C44 C49 H49C 109.5
H49A C49 H49C 109.5
H49B C49 H49C 109.5
C46 C50 H50A 109.5
C46 C50 H50B 109.5
H50A C50 H50B 109.5
C46 C50 H50C 109.5
H50A C50 H50C 109.5
H50B C50 H50C 109.5
C48 C51 H51A 109.5
C48 C51 H51B 109.5
H51A C51 H51B 109.5
C48 C51 H51C 109.5
H51A C51 H51C 109.5
H51B C51 H51C 109.5
C57 C52 C53 123.7(19)
C57 C52 C18 116.0(18)
C53 C52 C18 120.3(18)
C54 C53 C52 114(2)
C54 C53 C58 125(2)
C52 C53 C58 120.7(19)
C55 C54 C53 122(2)
C55 C54 H54 119.0
C53 C54 H54 119.0
C56 C55 C54 121(3)
C56 C55 C59 122(3)
C54 C55 C59 116(2)
C55 C56 C57 122(3)
C55 C56 H56 119.0
C57 C56 H56 119.0
C52 C57 C56 117(2)
C52 C57 C60 124(2)
C56 C57 C60 119(2)
C53 C58 H58A 109.5
C53 C58 H58B 109.5
H58A C58 H58B 109.5
C53 C58 H58C 109.5
H58A C58 H58C 109.5
H58B C58 H58C 109.5
C55 C59 H59A 109.5
C55 C59 H59B 109.5
H59A C59 H59B 109.5
C55 C59 H59C 109.5
H59A C59 H59C 109.5
H59B C59 H59C 109.5
C57 C60 H60A 109.5
C57 C60 H60B 109.5
H60A C60 H60B 109.5
C57 C60 H60C 109.5
H60A C60 H60C 109.5
H60B C60 H60C 109.5
C62 C61 C21 120(2)
C62 C61 C66 118(2)
C21 C61 C66 120.2(18)
C61 C62 C63 120(2)
C61 C62 H62 120.0
C63 C62 H62 120.0
C64 C63 C62 120(2)
C64 C63 H63 120.1
C62 C63 H63 120.1
C63 C64 C65 124(2)
C63 C64 H64 118.2
C65 C64 H64 118.2
C66 C65 C64 116(2)
C66 C65 H65 121.9
C64 C65 H65 121.9
C65 C66 C24 122(2)
C65 C66 C61 121(2)
C24 C66 C61 116.9(19)
C72 C67 C68 118(2)
C72 C67 C27 120(2)
C68 C67 C27 122(2)
C69 C68 C67 121(3)
C69 C68 C73 123(3)
C67 C68 C73 117(2)
C70 C69 C68 118(3)
C70 C69 H69 120.8
C68 C69 H69 120.8
C71 C70 C69 126(3)
C71 C70 C74 112(3)
C69 C70 C74 122(3)
C70 C71 C72 120(3)
C70 C71 H71 120.1
C72 C71 H71 120.1
C67 C72 C71 117(3)
C67 C72 C75 124(2)
C71 C72 C75 119(3)
C68 C73 H73A 109.5
C68 C73 H73B 109.5
H73A C73 H73B 109.5
C68 C73 H73C 109.5
H73A C73 H73C 109.5
H73B C73 H73C 109.5
C70 C74 H74A 109.5
C70 C74 H74B 109.5
H74A C74 H74B 109.5
C70 C74 H74C 109.5
H74A C74 H74C 109.5
H74B C74 H74C 109.5
C72 C75 H75A 109.5
C72 C75 H75B 109.5
H75A C75 H75B 109.5
C72 C75 H75C 109.5
H75A C75 H75C 109.5
H75B C75 H75C 109.5
C77 C76 C81 122.6(18)
C77 C76 C36 117.5(19)
C81 C76 C36 119.6(19)
C76 C77 C78 119.6(19)
C76 C77 C82 123.5(18)
C78 C77 C82 116.3(18)
C77 C78 C79 115.0(19)
C77 C78 H78 122.5
C79 C78 H78 122.5
C80 C79 C78 122(2)
C80 C79 C83 127(3)
C78 C79 C83 111(2)
C79 C80 C81 124(2)
C79 C80 H80 117.9
C81 C80 H80 117.9
C80 C81 C76 116.3(19)
C80 C81 C84 120.5(18)
C76 C81 C84 123.2(18)
C77 C82 H82A 109.5
C77 C82 H82B 109.5
H82A C82 H82B 109.5
C77 C82 H82C 109.5
H82A C82 H82C 109.5
H82B C82 H82C 109.5
C79 C83 H83A 109.5
C79 C83 H83B 109.5
H83A C83 H83B 109.5
C79 C83 H83C 109.5
H83A C83 H83C 109.5
H83B C83 H83C 109.5
C81 C84 H84A 109.5
C81 C84 H84B 109.5
H84A C84 H84B 109.5
C81 C84 H84C 109.5
H84A C84 H84C 109.5
H84B C84 H84C 109.5
Cl6 C86 Cl4 113.8(19)
Cl6 C86 Cl5 107.5(17)
Cl4 C86 Cl5 105.6(18)
Cl6 C86 H86 109.9
Cl4 C86 H86 109.9
Cl5 C86 H86 109.9
Cl7 C87 Cl9 109.2(17)
Cl7 C87 Cl8 110.6(18)
Cl9 C87 Cl8 109.8(16)
Cl7 C87 H87 109.1
Cl9 C87 H87 109.1
Cl8 C87 H87 109.1
Cl10 C88 Cl12 112(2)
Cl10 C88 Cl11 111(2)
Cl12 C88 Cl11 110(2)
Cl10 C88 H88 108.1
Cl12 C88 H88 108.1
Cl11 C88 H88 108.1
C91 C90 H90A 109.5
C91 C90 H90B 109.5
H90A C90 H90B 109.5
C91 C90 H90C 109.5
H90A C90 H90C 109.5
H90B C90 H90C 109.5
C90 C91 C92 110(2)
C90 C91 H91A 109.6
C92 C91 H91A 109.6
C90 C91 H91B 109.6
C92 C91 H91B 109.6
H91A C91 H91B 108.1
C93 C92 C91 116(2)
C93 C92 H92A 108.2
C91 C92 H92A 108.2
C93 C92 H92B 108.2
C91 C92 H92B 108.2
H92A C92 H92B 107.3
C92 C93 C94 115(2)
C92 C93 H93A 108.5
C94 C93 H93A 108.5
C92 C93 H93B 108.5
C94 C93 H93B 108.5
H93A C93 H93B 107.5
C93 C94 H94A 109.5
C93 C94 H94B 109.5
H94A C94 H94B 109.5
C93 C94 H94C 109.5
H94A C94 H94C 109.5
H94B C94 H94C 109.5
C4 N1 C1 109.1(14)
C4 N1 H1N 125.5
C1 N1 H1N 125.5
C8 N2 C5 109.0(14)
C8 N2 H2N 125.5
C5 N2 H2N 125.5
C19 N3 C22 108.0(16)
C19 N3 H3N 126.0
C22 N3 H3N 126.0
C23 N4 C26 111.9(17)
C23 N4 H4N 124.0
C26 N4 H4N 124.0
C13 S1 C10 90.9(8)
C15 S2 C12 90.2(8)
C14 S3 C17 93.7(9)
C28 S4 C31 92.2(9)
C30 S5 C33 90.8(9)
C32 S6 C35 90.7(9)
H1WA O1W H1WB 118.0
Cl1 C85 Cl3 113.0(13)
Cl1 C85 Cl2 112.2(15)
Cl3 C85 Cl2 109.0(12)
Cl1 C85 H85 107.5
Cl3 C85 H85 107.5
Cl2 C85 H85 107.5
Cl13 C89 Cl15 114.3(16)
Cl13 C89 Cl14 115.1(18)
Cl15 C89 Cl14 110.3(15)
Cl13 C89 H89 105.4
Cl15 C89 H89 105.4
Cl14 C89 H89 105.4
Cl3A C89A Cl4A 115.3(19)
Cl3A C89A Cl5A 115(2)
Cl4A C89A Cl5A 109.7(19)
Cl3A C89A H89A 105.2
Cl4A C89A H89A 105.2
Cl5A C89A H89A 105.2

loop_
_geom_bond_atom_site_label_1
_geom_bond_atom_site_label_2
_geom_bond_distance
C1 N1 1.40(2)
C1 C2 1.42(3)
C1 C36 1.49(3)
C2 C3 1.42(3)
C2 H2 0.9500
C3 C37 1.36(3)
C3 C4 1.46(2)
C4 C5 1.36(2)
C4 N1 1.37(2)
C5 N2 1.41(2)
C5 C6 1.45(2)
C6 C7 1.38(2)
C6 C42 1.44(3)
C7 C8 1.42(2)
C7 H7 0.9500
C8 C9 1.35(2)
C8 N2 1.40(2)
C9 C10 1.41(2)
C9 C43 1.56(2)
C10 C11 1.43(2)
C10 S1 1.748(17)
C11 C12 1.34(3)
C11 H11 0.9500
C12 C13 1.46(2)
C12 S2 1.746(19)
C13 C14 1.41(3)
C13 S1 1.693(18)
C14 C15 1.42(2)
C14 S3 1.728(19)
C15 C16 1.43(3)
C15 S2 1.736(18)
C16 C17 1.45(3)
C16 H16 0.9500
C17 C18 1.36(3)
C17 S3 1.77(2)
C18 C19 1.41(3)
C18 C52 1.51(2)
C19 N3 1.37(2)
C19 C20 1.45(3)
C20 C21 1.37(3)
C20 H20 0.9500
C21 C61 1.42(3)
C21 C22 1.45(3)
C22 N3 1.41(2)
C22 C23 1.43(3)
C23 N4 1.36(3)
C23 C24 1.43(3)
C24 C25 1.38(2)
C24 C66 1.43(3)
C25 C26 1.49(3)
C25 H25 0.9500
C26 C27 1.31(3)
C26 N4 1.38(2)
C27 C28 1.41(3)
C27 C67 1.50(2)
C28 C29 1.46(3)
C28 S4 1.723(18)
C29 C30 1.41(3)
C29 H29 0.9500
C30 C31 1.42(2)
C30 S5 1.732(16)
C31 C32 1.39(2)
C31 S4 1.737(17)
C32 C33 1.39(2)
C32 S6 1.727(16)
C33 C34 1.38(2)
C33 S5 1.749(17)
C34 C35 1.40(2)
C34 H34 0.9500
C35 C36 1.37(3)
C35 S6 1.784(19)
C36 C76 1.45(3)
C37 C38 1.43(3)
C37 C42 1.48(3)
C38 C39 1.43(3)
C38 H38 0.9500
C39 C40 1.37(3)
C39 H39 0.9500
C40 C41 1.44(3)
C40 H40 0.9500
C41 C42 1.39(3)
C41 H41 0.9500
C43 C48 1.37(2)
C43 C44 1.44(3)
C44 C45 1.43(3)
C44 C49 1.50(3)
C45 C46 1.42(3)
C45 H45 0.9500
C46 C47 1.36(3)
C46 C50 1.52(3)
C47 C48 1.42(3)
C47 H47 0.9500
C48 C51 1.54(2)
C49 H49A 0.9800
C49 H49B 0.9800
C49 H49C 0.9800
C50 H50A 0.9800
C50 H50B 0.9800
C50 H50C 0.9800
C51 H51A 0.9800
C51 H51B 0.9800
C51 H51C 0.9800
C52 C57 1.39(3)
C52 C53 1.46(3)
C53 C54 1.43(3)
C53 C58 1.51(3)
C54 C55 1.41(4)
C54 H54 0.9500
C55 C56 1.33(4)
C55 C59 1.58(3)
C56 C57 1.42(3)
C56 H56 0.9500
C57 C60 1.54(4)
C58 H58A 0.9800
C58 H58B 0.9800
C58 H58C 0.9800
C59 H59A 0.9800
C59 H59B 0.9800
C59 H59C 0.9800
C60 H60A 0.9800
C60 H60B 0.9800
C60 H60C 0.9800
C61 C62 1.40(3)
C61 C66 1.49(3)
C62 C63 1.41(3)
C62 H62 0.9500
C63 C64 1.40(3)
C63 H63 0.9500
C64 C65 1.43(3)
C64 H64 0.9500
C65 C66 1.41(3)
C65 H65 0.9500
C67 C72 1.38(4)
C67 C68 1.44(3)
C68 C69 1.38(3)
C68 C73 1.47(4)
C69 C70 1.30(4)
C69 H69 0.9500
C70 C71 1.30(4)
C70 C74 1.63(4)
C71 C72 1.47(4)
C71 H71 0.9500
C72 C75 1.59(4)
C73 H73A 0.9800
C73 H73B 0.9800
C73 H73C 0.9800
C74 H74A 0.9800
C74 H74B 0.9800
C74 H74C 0.9800
C75 H75A 0.9800
C75 H75B 0.9800
C75 H75C 0.9800
C76 C77 1.34(3)
C76 C81 1.41(3)
C77 C78 1.44(2)
C77 C82 1.58(3)
C78 C79 1.48(3)
C78 H78 0.9500
C79 C80 1.24(3)
C79 C83 1.51(3)
C80 C81 1.41(3)
C80 H80 0.9500
C81 C84 1.55(3)
C82 H82A 0.9800
C82 H82B 0.9800
C82 H82C 0.9800
C83 H83A 0.9800
C83 H83B 0.9800
C83 H83C 0.9800
C84 H84A 0.9800
C84 H84B 0.9800
C84 H84C 0.9800
C86 Cl6 1.69(3)
C86 Cl4 1.76(3)
C86 Cl5 1.80(3)
C86 H86 1.0000
C87 Cl7 1.74(3)
C87 Cl9 1.76(3)
C87 Cl8 1.79(3)
C87 H87 1.0000
C88 Cl10 1.64(4)
C88 Cl12 1.64(4)
C88 Cl11 1.78(4)
C88 H88 1.0000
C90 C91 1.51(2)
C90 H90A 0.9800
C90 H90B 0.9800
C90 H90C 0.9800
C91 C92 1.50(2)
C91 H91A 0.9900
C91 H91B 0.9900
C92 C93 1.42(2)
C92 H92A 0.9900
C92 H92B 0.9900
C93 C94 1.49(2)
C93 H93A 0.9900
C93 H93B 0.9900
C94 H94A 0.9800
C94 H94B 0.9800
C94 H94C 0.9800
N1 H1N 0.8800
N2 H2N 0.8800
N3 H3N 0.8800
N4 H4N 0.8800
O1W H1WA 0.7999
O1W H1WB 0.8003
Cl1 C85 1.73(2)
Cl2 C85 1.78(2)
Cl3 C85 1.76(2)
C85 H85 1.0000
Cl13 C89 1.72(2)
Cl14 C89 1.77(3)
Cl15 C89 1.74(3)
C89 H89 1.0000
Cl3A C89A 1.72(3)
Cl5A C89A 1.77(3)
Cl4A C89A 1.75(3)
C89A H89A 1.0000

loop_
_geom_hbond_atom_site_label_D
_geom_hbond_atom_site_label_H
_geom_hbond_atom_site_label_A
_geom_hbond_distance_DH
_geom_hbond_distance_HA
_geom_hbond_distance_DA
_geom_hbond_angle_DHA
N1 H1N Cl1A 0.88 2.44 3.135(15) 136.1
N2 H2N Cl1A 0.88 2.38 3.104(16) 140.0
N3 H3N Cl2A 0.88 2.39 3.092(16) 137.5
N4 H4N Cl2A 0.88 2.43 3.120(18) 136.1

loop_
_geom_torsion_atom_site_label_1
_geom_torsion_atom_site_label_2
_geom_torsion_atom_site_label_3
_geom_torsion_atom_site_label_4
_geom_torsion
N1 C1 C2 C3 1(2)
C36 C1 C2 C3 -174.1(19)
C1 C2 C3 C37 -176(2)
C1 C2 C3 C4 -3(2)
C37 C3 C4 C5 0(3)
C2 C3 C4 C5 -173.6(18)
C37 C3 C4 N1 178(2)
C2 C3 C4 N1 5(2)
N1 C4 C5 N2 -4(4)
C3 C4 C5 N2 174.2(18)
N1 C4 C5 C6 -177.3(19)
C3 C4 C5 C6 1(3)
C4 C5 C6 C7 176.7(18)
N2 C5 C6 C7 2(2)
C4 C5 C6 C42 -6(3)
N2 C5 C6 C42 179.1(19)
C42 C6 C7 C8 180(2)
C5 C6 C7 C8 -4(2)
C6 C7 C8 C9 -175.8(18)
C6 C7 C8 N2 4(2)
N2 C8 C9 C10 21(3)
C7 C8 C9 C10 -159(2)
N2 C8 C9 C43 -162.8(17)
C7 C8 C9 C43 17(3)
C8 C9 C10 C11 -175.1(18)
C43 C9 C10 C11 9(3)
C8 C9 C10 S1 0(3)
C43 C9 C10 S1 -175.8(13)
C9 C10 C11 C12 -177.3(18)
S1 C10 C11 C12 7(2)
C10 C11 C12 C13 -3(2)
C10 C11 C12 S2 172.0(17)
C11 C12 C13 C14 -178.6(17)
S2 C12 C13 C14 5(2)
C11 C12 C13 S1 -2(2)
S2 C12 C13 S1 -178.1(10)
C12 C13 C14 C15 -1(2)
S1 C13 C14 C15 -176.3(18)
C12 C13 C14 S3 175.0(17)
S1 C13 C14 S3 -1(4)
C13 C14 C15 C16 -174.6(18)
S3 C14 C15 C16 8(2)
C13 C14 C15 S2 -4(2)
S3 C14 C15 S2 179.0(11)
C14 C15 C16 C17 -7(3)
S2 C15 C16 C17 -176.0(17)
C15 C16 C17 C18 178(2)
C15 C16 C17 S3 3(2)
C16 C17 C18 C19 178(2)
S3 C17 C18 C19 -8(4)
C16 C17 C18 C52 -3(3)
S3 C17 C18 C52 170.5(16)
C17 C18 C19 N3 -13(4)
C52 C18 C19 N3 168(2)
C17 C18 C19 C20 171(2)
C52 C18 C19 C20 -7(3)
N3 C19 C20 C21 5(3)
C18 C19 C20 C21 -179(2)
C19 C20 C21 C61 -177(3)
C19 C20 C21 C22 -7(3)
C20 C21 C22 N3 7(3)
C61 C21 C22 N3 178(2)
C20 C21 C22 C23 -176(2)
C61 C21 C22 C23 -4(4)
N3 C22 C23 N4 0(5)
C21 C22 C23 N4 -177(2)
N3 C22 C23 C24 178(2)
C21 C22 C23 C24 1(4)
N4 C23 C24 C25 -7(3)
C22 C23 C24 C25 175(2)
N4 C23 C24 C66 175(2)
C22 C23 C24 C66 -4(4)
C23 C24 C25 C26 5(3)
C66 C24 C25 C26 -176(2)
C24 C25 C26 C27 177(2)
C24 C25 C26 N4 -2(3)
N4 C26 C27 C28 13(4)
C25 C26 C27 C28 -165(2)
N4 C26 C27 C67 -171(2)
C25 C26 C27 C67 11(4)
C26 C27 C28 C29 -173(2)
C67 C27 C28 C29 11(3)
C26 C27 C28 S4 0(4)
C67 C27 C28 S4 -175.5(16)
C27 C28 C29 C30 177(2)
S4 C28 C29 C30 3(3)
C28 C29 C30 C31 -1(3)
C28 C29 C30 S5 177.4(17)
C29 C30 C31 C32 179.7(18)
S5 C30 C31 C32 1(2)
C29 C30 C31 S4 -1(2)
S5 C30 C31 S4 -180.0(10)
C30 C31 C32 C33 -1(2)
S4 C31 C32 C33 -179.7(18)
C30 C31 C32 S6 -179.6(15)
S4 C31 C32 S6 1(4)
C31 C32 C33 C34 -175.5(18)
S6 C32 C33 C34 4(2)
C31 C32 C33 S5 0(2)
S6 C32 C33 S5 179.6(10)
C32 C33 C34 C35 0(3)
S5 C33 C34 C35 -175.3(17)
C33 C34 C35 C36 176.3(19)
C33 C34 C35 S6 -3(2)
C34 C35 C36 C76 -4(3)
S6 C35 C36 C76 175.0(17)
C34 C35 C36 C1 176.1(19)
S6 C35 C36 C1 -5(3)
N1 C1 C36 C35 -8(3)
C2 C1 C36 C35 166(2)
N1 C1 C36 C76 172.2(19)
C2 C1 C36 C76 -14(3)
C2 C3 C37 C38 -13(4)
C4 C3 C37 C38 176(2)
C2 C3 C37 C42 176(2)
C4 C3 C37 C42 4(3)
C3 C37 C38 C39 -175(2)
C42 C37 C38 C39 -4(3)
C37 C38 C39 C40 6(4)
C38 C39 C40 C41 -8(4)
C39 C40 C41 C42 8(4)
C40 C41 C42 C6 179(2)
C40 C41 C42 C37 -5(4)
C7 C6 C42 C41 2(4)
C5 C6 C42 C41 -175(2)
C7 C6 C42 C37 -174(2)
C5 C6 C42 C37 10(3)
C3 C37 C42 C41 175(2)
C38 C37 C42 C41 3(4)
C3 C37 C42 C6 -9(3)
C38 C37 C42 C6 179(2)
C8 C9 C43 C48 -109(2)
C10 C9 C43 C48 67(2)
C8 C9 C43 C44 68(2)
C10 C9 C43 C44 -115.8(19)
C48 C43 C44 C45 4(3)
C9 C43 C44 C45 -172.7(18)
C48 C43 C44 C49 -178(2)
C9 C43 C44 C49 5(3)
C43 C44 C45 C46 1(3)
C49 C44 C45 C46 -177(2)
C44 C45 C46 C47 -4(3)
C44 C45 C46 C50 175(2)
C45 C46 C47 C48 2(3)
C50 C46 C47 C48 -176(2)
C44 C43 C48 C47 -6(3)
C9 C43 C48 C47 170.8(18)
C44 C43 C48 C51 180.0(19)
C9 C43 C48 C51 -3(3)
C46 C47 C48 C43 3(3)
C46 C47 C48 C51 177.6(19)
C17 C18 C52 C57 -96(2)
C19 C18 C52 C57 82(2)
C17 C18 C52 C53 83(2)
C19 C18 C52 C53 -98(2)
C57 C52 C53 C54 -1(3)
C18 C52 C53 C54 -180.0(18)
C57 C52 C53 C58 179.3(19)
C18 C52 C53 C58 0(3)
C52 C53 C54 C55 3(3)
C58 C53 C54 C55 -177(2)
C53 C54 C55 C56 -4(4)
C53 C54 C55 C59 178(2)
C54 C55 C56 C57 2(4)
C59 C55 C56 C57 180(2)
C53 C52 C57 C56 -1(3)
C18 C52 C57 C56 178.2(18)
C53 C52 C57 C60 -177(2)
C18 C52 C57 C60 2(3)
C55 C56 C57 C52 0(4)
C55 C56 C57 C60 177(2)
C20 C21 C61 C62 -17(4)
C22 C21 C61 C62 174(2)
C20 C21 C61 C66 178(3)
C22 C21 C61 C66 9(3)
C21 C61 C62 C63 -171(2)
C66 C61 C62 C63 -7(4)
C61 C62 C63 C64 -2(4)
C62 C63 C64 C65 7(4)
C63 C64 C65 C66 -2(4)
C64 C65 C66 C24 -179(2)
C64 C65 C66 C61 -8(3)
C25 C24 C66 C65 3(4)
C23 C24 C66 C65 -179(2)
C25 C24 C66 C61 -169(2)
C23 C24 C66 C61 9(3)
C62 C61 C66 C65 12(4)
C21 C61 C66 C65 176(2)
C62 C61 C66 C24 -176(2)
C21 C61 C66 C24 -12(3)
C26 C27 C67 C72 92(3)
C28 C27 C67 C72 -92(3)
C26 C27 C67 C68 -91(3)
C28 C27 C67 C68 85(3)
C72 C67 C68 C69 0(4)
C27 C67 C68 C69 -177(2)
C72 C67 C68 C73 176(3)
C27 C67 C68 C73 0(3)
C67 C68 C69 C70 -1(4)
C73 C68 C69 C70 -177(3)
C68 C69 C70 C71 2(5)
C68 C69 C70 C74 -180(2)
C69 C70 C71 C72 -3(6)
C74 C70 C71 C72 178(3)
C68 C67 C72 C71 -1(4)
C27 C67 C72 C71 176(2)
C68 C67 C72 C75 179(3)
C27 C67 C72 C75 -4(4)
C70 C71 C72 C67 3(5)
C70 C71 C72 C75 -178(3)
C35 C36 C76 C77 99(3)
C1 C36 C76 C77 -81(2)
C35 C36 C76 C81 -86(3)
C1 C36 C76 C81 93(2)
C81 C76 C77 C78 4(3)
C36 C76 C77 C78 178.0(18)
C81 C76 C77 C82 176(2)
C36 C76 C77 C82 -10(3)
C76 C77 C78 C79 -4(3)
C82 C77 C78 C79 -176.3(19)
C77 C78 C79 C80 2(4)
C77 C78 C79 C83 -175.9(19)
C78 C79 C80 C81 1(4)
C83 C79 C80 C81 178(2)
C79 C80 C81 C76 -1(4)
C79 C80 C81 C84 -180(2)
C77 C76 C81 C80 -1(3)
C36 C76 C81 C80 -175.3(18)
C77 C76 C81 C84 177.1(19)
C36 C76 C81 C84 3(3)
C90 C91 C92 C93 -166(4)
C91 C92 C93 C94 -173(4)
C5 C4 N1 C1 174(2)
C3 C4 N1 C1 -5(2)
C2 C1 N1 C4 2(2)
C36 C1 N1 C4 177(2)
C9 C8 N2 C5 177.2(17)
C7 C8 N2 C5 -2(2)
C4 C5 N2 C8 -174(2)
C6 C5 N2 C8 0(2)
C18 C19 N3 C22 -176(2)
C20 C19 N3 C22 -1(2)
C23 C22 N3 C19 179(2)
C21 C22 N3 C19 -4(2)
C22 C23 N4 C26 -176(3)
C24 C23 N4 C26 6(3)
C27 C26 N4 C23 179(3)
C25 C26 N4 C23 -2(3)
C14 C13 S1 C10 -180(2)
C12 C13 S1 C10 4.7(15)
C9 C10 S1 C13 177.5(17)
C11 C10 S1 C13 -6.4(14)
C14 C15 S2 C12 5.9(16)
C16 C15 S2 C12 175(2)
C11 C12 S2 C15 179(2)
C13 C12 S2 C15 -6.3(16)
C13 C14 S3 C17 179(2)
C15 C14 S3 C17 -5.5(16)
C18 C17 S3 C14 -173(2)
C16 C17 S3 C14 1.5(17)
C27 C28 S4 C31 -177(2)
C29 C28 S4 C31 -3.3(18)
C32 C31 S4 C28 -179(2)
C30 C31 S4 C28 2.4(16)
C29 C30 S5 C33 -179(2)
C31 C30 S5 C33 -0.4(16)
C34 C33 S5 C30 175(2)
C32 C33 S5 C30 0.0(16)
C31 C32 S6 C35 175(2)
C33 C32 S6 C35 -4.4(15)
C36 C35 S6 C32 -175(2)
C34 C35 S6 C32 4.2(16)

loop_
_platon_squeeze_void_nr
_platon_squeeze_void_average_x
_platon_squeeze_void_average_y
_platon_squeeze_void_average_z
_platon_squeeze_void_volume
_platon_squeeze_void_count_electrons
_platon_squeeze_void_content
1 -0.028 0.750 0.000 542 149 ' '
2 0.035 0.264 0.096 14 4 ' '
3 -0.036 0.764 0.404 14 4 ' '
4 -0.054 0.250 0.500 542 149 ' '
5 0.128 0.921 0.388 28 5 ' '
6 0.374 0.083 0.888 28 5 ' '
7 0.464 0.736 0.596 14 4 ' '
8 0.542 0.239 0.905 13 4 ' '
9 0.628 0.579 0.612 27 5 ' '
10 0.871 0.421 0.112 27 5 ' '
